data_4024546
loop_
_publ_author_name
'Mark J. Thompson'
'Harry Adams'
'Beining Chen'

_publ_contact_author_address
;University of Sheffield
Department of Chemistry
Brook Hill
Sheffield
S3 7HF
UK
;
_publ_contact_author_email b.chen@sheffield.ac.uk
_publ_contact_author_name 'Beining Chen'
_publ_contact_author_phone '+44 (0)114 222 9467'
_publ_section_title
;
Development of a Diversity-Oriented Approach to Oxazole-5-amide Libraries
;
_journal_name_full 'Journal of Organic Chemistry'
_journal_page_first 3856
_journal_page_last 3865
_journal_paper_doi 10.1021/jo900425w
_journal_volume 74
_journal_year 2009
_chemical_formula_sum 'C21 H22 N3 O'
_chemical_formula_weight 332.42
_chemical_name_systematic
;

 ?

;
_space_group_IT_number 14
_symmetry_cell_setting monoclinic
_symmetry_space_group_name_Hall '-P 2ybc'
_symmetry_space_group_name_H-M 'P 1 21/c 1'
_atom_sites_solution_hydrogens geom
_atom_sites_solution_primary direct
_atom_sites_solution_secondary difmap
_audit_creation_method SHELXL-97
_cell_angle_alpha 90.00
_cell_angle_beta 115.798(2)
_cell_angle_gamma 90.00
_cell_formula_units_Z 4
_cell_length_a 13.5064(5)
_cell_length_b 10.7007(4)
_cell_length_c 14.0638(5)
_cell_measurement_reflns_used 9898
_cell_measurement_temperature 150(2)
_cell_measurement_theta_max 30.44
_cell_measurement_theta_min 2.49
_cell_volume 1830.03(12)
_computing_cell_refinement 'Bruker SMART'
_computing_data_collection 'Bruker SMART'
_computing_data_reduction 'Bruker SAINT'
_computing_molecular_graphics 'Bruker SHELXTL'
_computing_publication_material 'Bruker SHELXTL'
_computing_structure_refinement 'SHELXL-97 (Sheldrick, 1997)'
_computing_structure_solution 'SHELXS-97 (Sheldrick, 1990)'
_diffrn_ambient_temperature 150(2)
_diffrn_detector_area_resol_mean 100
_diffrn_measured_fraction_theta_full 1.000
_diffrn_measured_fraction_theta_max 0.999
_diffrn_measurement_device_type 'CCD area detector'
_diffrn_measurement_method 'phi and omega scans'
_diffrn_radiation_monochromator graphite
_diffrn_radiation_source 'fine-focus sealed tube'
_diffrn_radiation_type MoK\a
_diffrn_radiation_wavelength 0.71073
_diffrn_reflns_av_R_equivalents 0.0280
_diffrn_reflns_av_sigmaI/netI 0.0194
_diffrn_reflns_limit_h_max 17
_diffrn_reflns_limit_h_min -17
_diffrn_reflns_limit_k_max 13
_diffrn_reflns_limit_k_min -13
_diffrn_reflns_limit_l_max 18
_diffrn_reflns_limit_l_min -18
_diffrn_reflns_number 21955
_diffrn_reflns_theta_full 25.00
_diffrn_reflns_theta_max 27.50
_diffrn_reflns_theta_min 1.67
_diffrn_standards_decay_% 0
_diffrn_standards_number 0
_exptl_absorpt_coefficient_mu 0.076
_exptl_absorpt_correction_T_max 0.9718
_exptl_absorpt_correction_T_min 0.9667
_exptl_absorpt_correction_type multi-scan
_exptl_absorpt_process_details sadabs
_exptl_crystal_colour colourless
_exptl_crystal_density_diffrn 1.207
_exptl_crystal_density_method 'not measured'
_exptl_crystal_description BLOCK
_exptl_crystal_F_000 708
_exptl_crystal_size_max 0.45
_exptl_crystal_size_mid 0.43
_exptl_crystal_size_min 0.38
_refine_diff_density_max 0.802
_refine_diff_density_min -0.288
_refine_diff_density_rms 0.064
_refine_ls_extinction_method none
_refine_ls_goodness_of_fit_ref 1.038
_refine_ls_hydrogen_treatment constr
_refine_ls_matrix_type full
_refine_ls_number_parameters 230
_refine_ls_number_reflns 4203
_refine_ls_number_restraints 0
_refine_ls_restrained_S_all 1.038
_refine_ls_R_factor_all 0.0474
_refine_ls_R_factor_gt 0.0424
_refine_ls_shift/su_max 0.000
_refine_ls_shift/su_mean 0.000
_refine_ls_structure_factor_coef Fsqd
_refine_ls_weighting_details 'calc w=1/[\s^2^(Fo^2^)+(0.0658P)^2^+0.6547P] where P=(Fo^2^+2Fc^2^)/3'
_refine_ls_weighting_scheme calc
_refine_ls_wR_factor_gt 0.1136
_refine_ls_wR_factor_ref 0.1194
_reflns_number_gt 3741
_reflns_number_total 4203
_reflns_threshold_expression >2sigma(I)
_cod_data_source_file jo900425w_si_004.cif
_cod_data_source_block omt20_0m
_cod_depositor_comments
;
The following automatic conversions were performed:
'_symmetry_cell_setting' value 'Monoclinic' changed to 'monoclinic'
according to '/home/saulius/struct/CIF-dictionaries/cif_core.dic'
dictionary named 'cif_core.dic' version 2.4.1 from 2010-06-29.

Automatic conversion script
Id: cif_fix_enum 1527 2010-12-29 10:47:43Z saulius 
;
_cod_original_sg_symbol_H-M P2(1)/c
_cod_database_code 4024546

loop_
_symmetry_equiv_pos_as_xyz
'x, y, z'
'-x, y+1/2, -z+1/2'
'-x, -y, -z'
'x, -y-1/2, z-1/2'

loop_
_atom_site_label
_atom_site_type_symbol
_atom_site_fract_x
_atom_site_fract_y
_atom_site_fract_z
_atom_site_U_iso_or_equiv
_atom_site_adp_type
_atom_site_occupancy
_atom_site_symmetry_multiplicity
_atom_site_calc_flag
_atom_site_refinement_flags
_atom_site_disorder_assembly
_atom_site_disorder_group
N1 N 0.12430(8) 0.46865(9) 0.15525(7) 0.0207(2) Uani 1 1 d . . .
N2 N 0.18228(8) 0.73741(9) 0.03518(7) 0.0209(2) Uani 1 1 d . . .
N3 N 0.16442(8) 0.92222(9) -0.05405(8) 0.0232(2) Uani 1 1 d . . .
O1 O 0.04872(6) 0.65250(7) 0.08812(6) 0.01997(18) Uani 1 1 d . . .
C1 C 0.14606(9) 0.64322(10) 0.07663(8) 0.0190(2) Uani 1 1 d . . .
C2 C 0.04290(9) 0.54367(10) 0.13589(8) 0.0193(2) Uani 1 1 d . . .
C3 C 0.19249(9) 0.53021(10) 0.11910(8) 0.0200(2) Uani 1 1 d . . .
C4 C 0.29518(9) 0.47288(11) 0.12975(9) 0.0219(2) Uani 1 1 d . . .
C5 C 0.31979(10) 0.34965(11) 0.16604(10) 0.0282(3) Uani 1 1 d . . .
H5 H 0.2700 0.3042 0.1841 0.034 Uiso 1 1 calc R . .
C6 C 0.41630(11) 0.29355(12) 0.17572(12) 0.0349(3) Uani 1 1 d . . .
H6 H 0.4322 0.2100 0.2006 0.042 Uiso 1 1 calc R . .
C7 C 0.48959(11) 0.35842(14) 0.14941(11) 0.0345(3) Uani 1 1 d . . .
H7 H 0.5552 0.3194 0.1554 0.041 Uiso 1 1 calc R . .
C8 C 0.46650(11) 0.48061(14) 0.11432(10) 0.0332(3) Uani 1 1 d . . .
H8 H 0.5169 0.5256 0.0967 0.040 Uiso 1 1 calc R . .
C9 C 0.37052(10) 0.53792(13) 0.10461(10) 0.0288(3) Uani 1 1 d . . .
H9 H 0.3558 0.6219 0.0807 0.035 Uiso 1 1 calc R . .
C10 C -0.05052(9) 0.52678(10) 0.16106(8) 0.0201(2) Uani 1 1 d . . .
C11 C -0.13488(10) 0.61479(11) 0.12994(9) 0.0241(2) Uani 1 1 d . . .
H11 H -0.1322 0.6869 0.0918 0.029 Uiso 1 1 calc R . .
C12 C -0.22288(10) 0.59709(12) 0.15472(10) 0.0280(3) Uani 1 1 d . . .
H12 H -0.2804 0.6570 0.1333 0.034 Uiso 1 1 calc R . .
C13 C -0.22685(10) 0.49220(13) 0.21063(10) 0.0280(3) Uani 1 1 d . . .
H13 H -0.2869 0.4805 0.2278 0.034 Uiso 1 1 calc R . .
C14 C -0.14324(10) 0.40415(11) 0.24153(9) 0.0262(3) Uani 1 1 d . . .
H14 H -0.1464 0.3322 0.2797 0.031 Uiso 1 1 calc R . .
C15 C -0.05509(10) 0.42045(11) 0.21714(9) 0.0228(2) Uani 1 1 d . . .
H15 H 0.0019 0.3598 0.2383 0.027 Uiso 1 1 calc R . .
C16 C 0.11939(9) 0.82614(11) -0.02350(8) 0.0205(2) Uani 1 1 d . . .
C17 C 0.28163(9) 0.94384(11) -0.02927(9) 0.0221(2) Uani 1 1 d . . .
C18 C 0.35368(11) 0.94049(13) 0.08983(10) 0.0291(3) Uani 1 1 d . . .
H18A H 0.3255 1.0004 0.1248 0.044 Uiso 1 1 calc R . .
H18B H 0.4294 0.9627 0.1045 0.044 Uiso 1 1 calc R . .
H18C H 0.3524 0.8562 0.1166 0.044 Uiso 1 1 calc R . .
C19 C 0.32058(11) 0.84800(12) -0.08626(10) 0.0296(3) Uani 1 1 d . . .
H19A H 0.3094 0.7635 -0.0658 0.044 Uiso 1 1 calc R . .
H19B H 0.3989 0.8610 -0.0667 0.044 Uiso 1 1 calc R . .
H19C H 0.2784 0.8581 -0.1628 0.044 Uiso 1 1 calc R . .
C21 C -0.00381(9) 0.83516(11) -0.06408(10) 0.0253(3) Uani 1 1 d . . .
H21A H -0.0367 0.7526 -0.0879 0.038 Uiso 1 1 calc R . .
H21B H -0.0331 0.8940 -0.1233 0.038 Uiso 1 1 calc R . .
H21C H -0.0216 0.8647 -0.0074 0.038 Uiso 1 1 calc R . .
C20 C 0.28616(11) 1.07523(11) -0.07019(10) 0.0276(3) Uani 1 1 d . . .
H20A H 0.2359 1.0801 -0.1455 0.041 Uiso 1 1 calc R . .
H20B H 0.3613 1.0932 -0.0600 0.041 Uiso 1 1 calc R . .
H20C H 0.2642 1.1365 -0.0312 0.041 Uiso 1 1 calc R . .

loop_
_atom_site_aniso_label
_atom_site_aniso_U_11
_atom_site_aniso_U_22
_atom_site_aniso_U_33
_atom_site_aniso_U_23
_atom_site_aniso_U_13
_atom_site_aniso_U_12
N1 0.0213(5) 0.0197(5) 0.0212(4) -0.0005(3) 0.0093(4) -0.0010(4)
N2 0.0211(5) 0.0205(5) 0.0224(5) 0.0017(4) 0.0105(4) -0.0005(4)
N3 0.0218(5) 0.0219(5) 0.0262(5) 0.0037(4) 0.0107(4) -0.0011(4)
O1 0.0199(4) 0.0190(4) 0.0230(4) 0.0020(3) 0.0112(3) 0.0001(3)
C1 0.0170(5) 0.0210(5) 0.0194(5) -0.0017(4) 0.0083(4) -0.0013(4)
C2 0.0222(5) 0.0171(5) 0.0182(5) 0.0001(4) 0.0083(4) -0.0018(4)
C3 0.0204(5) 0.0207(5) 0.0189(5) -0.0006(4) 0.0085(4) -0.0012(4)
C4 0.0203(5) 0.0248(6) 0.0187(5) -0.0023(4) 0.0069(4) 0.0013(4)
C5 0.0244(6) 0.0233(6) 0.0336(6) -0.0028(5) 0.0097(5) 0.0010(5)
C6 0.0280(7) 0.0247(6) 0.0440(7) -0.0075(5) 0.0081(6) 0.0048(5)
C7 0.0223(6) 0.0416(8) 0.0350(7) -0.0121(6) 0.0083(5) 0.0066(5)
C8 0.0228(6) 0.0471(8) 0.0308(6) 0.0004(6) 0.0127(5) 0.0032(5)
C9 0.0235(6) 0.0341(7) 0.0290(6) 0.0058(5) 0.0117(5) 0.0039(5)
C10 0.0205(5) 0.0210(5) 0.0182(5) -0.0022(4) 0.0080(4) -0.0035(4)
C11 0.0226(6) 0.0246(6) 0.0250(5) 0.0030(4) 0.0103(5) -0.0005(4)
C12 0.0217(6) 0.0320(6) 0.0304(6) 0.0018(5) 0.0114(5) 0.0012(5)
C13 0.0228(6) 0.0359(7) 0.0273(6) -0.0024(5) 0.0129(5) -0.0077(5)
C14 0.0301(6) 0.0261(6) 0.0231(5) 0.0001(4) 0.0124(5) -0.0085(5)
C15 0.0263(6) 0.0200(5) 0.0218(5) -0.0013(4) 0.0102(5) -0.0025(4)
C16 0.0218(5) 0.0204(5) 0.0203(5) -0.0009(4) 0.0102(4) -0.0014(4)
C17 0.0216(5) 0.0220(5) 0.0231(5) 0.0006(4) 0.0102(4) -0.0028(4)
C18 0.0280(6) 0.0307(6) 0.0246(6) 0.0018(5) 0.0078(5) -0.0061(5)
C19 0.0320(7) 0.0274(6) 0.0347(6) -0.0021(5) 0.0193(5) -0.0010(5)
C21 0.0204(6) 0.0251(6) 0.0289(6) 0.0065(5) 0.0096(5) 0.0017(4)
C20 0.0304(6) 0.0243(6) 0.0287(6) 0.0024(5) 0.0134(5) -0.0047(5)

loop_
_atom_type_symbol
_atom_type_description
_atom_type_scat_dispersion_real
_atom_type_scat_dispersion_imag
_atom_type_scat_source
C C 0.0033 0.0016 'International Tables Vol C Tables 4.2.6.8 and 6.1.1.4'
H H 0.0000 0.0000 'International Tables Vol C Tables 4.2.6.8 and 6.1.1.4'
N N 0.0061 0.0033 'International Tables Vol C Tables 4.2.6.8 and 6.1.1.4'
O O 0.0106 0.0060 'International Tables Vol C Tables 4.2.6.8 and 6.1.1.4'

loop_
_geom_angle_atom_site_label_1
_geom_angle_atom_site_label_2
_geom_angle_atom_site_label_3
_geom_angle
_geom_angle_site_symmetry_1
_geom_angle_site_symmetry_3
_geom_angle_publ_flag
C2 N1 C3 105.43(9) . . ?
C16 N2 C1 123.78(10) . . ?
C16 N3 C17 128.59(10) . . ?
C2 O1 C1 104.80(8) . . ?
N2 C1 C3 131.20(10) . . ?
N2 C1 O1 122.03(10) . . ?
C3 C1 O1 106.68(9) . . ?
N1 C2 O1 114.11(10) . . ?
N1 C2 C10 128.12(10) . . ?
O1 C2 C10 117.75(10) . . ?
C1 C3 N1 108.97(10) . . ?
C1 C3 C4 130.29(10) . . ?
N1 C3 C4 120.74(10) . . ?
C9 C4 C5 118.49(11) . . ?
C9 C4 C3 121.78(11) . . ?
C5 C4 C3 119.74(11) . . ?
C6 C5 C4 120.47(12) . . ?
C6 C5 H5 119.8 . . ?
C4 C5 H5 119.8 . . ?
C7 C6 C5 120.49(13) . . ?
C7 C6 H6 119.8 . . ?
C5 C6 H6 119.8 . . ?
C8 C7 C6 119.50(12) . . ?
C8 C7 H7 120.3 . . ?
C6 C7 H7 120.3 . . ?
C7 C8 C9 120.60(13) . . ?
C7 C8 H8 119.7 . . ?
C9 C8 H8 119.7 . . ?
C8 C9 C4 120.45(12) . . ?
C8 C9 H9 119.8 . . ?
C4 C9 H9 119.8 . . ?
C11 C10 C15 119.68(10) . . ?
C11 C10 C2 120.94(10) . . ?
C15 C10 C2 119.39(10) . . ?
C12 C11 C10 120.06(11) . . ?
C12 C11 H11 120.0 . . ?
C10 C11 H11 120.0 . . ?
C13 C12 C11 120.11(12) . . ?
C13 C12 H12 119.9 . . ?
C11 C12 H12 119.9 . . ?
C12 C13 C14 120.07(11) . . ?
C12 C13 H13 120.0 . . ?
C14 C13 H13 120.0 . . ?
C15 C14 C13 120.45(11) . . ?
C15 C14 H14 119.8 . . ?
C13 C14 H14 119.8 . . ?
C14 C15 C10 119.64(11) . . ?
C14 C15 H15 120.2 . . ?
C10 C15 H15 120.2 . . ?
N2 C16 N3 119.66(10) . . ?
N2 C16 C21 126.48(10) . . ?
N3 C16 C21 113.85(10) . . ?
N3 C17 C18 111.05(9) . . ?
N3 C17 C19 110.35(10) . . ?
C18 C17 C19 111.01(10) . . ?
N3 C17 C20 105.55(9) . . ?
C18 C17 C20 108.85(10) . . ?
C19 C17 C20 109.87(10) . . ?
C17 C18 H18A 109.5 . . ?
C17 C18 H18B 109.5 . . ?
H18A C18 H18B 109.5 . . ?
C17 C18 H18C 109.5 . . ?
H18A C18 H18C 109.5 . . ?
H18B C18 H18C 109.5 . . ?
C17 C19 H19A 109.5 . . ?
C17 C19 H19B 109.5 . . ?
H19A C19 H19B 109.5 . . ?
C17 C19 H19C 109.5 . . ?
H19A C19 H19C 109.5 . . ?
H19B C19 H19C 109.5 . . ?
C16 C21 H21A 109.5 . . ?
C16 C21 H21B 109.5 . . ?
H21A C21 H21B 109.5 . . ?
C16 C21 H21C 109.5 . . ?
H21A C21 H21C 109.5 . . ?
H21B C21 H21C 109.5 . . ?
C17 C20 H20A 109.5 . . ?
C17 C20 H20B 109.5 . . ?
H20A C20 H20B 109.5 . . ?
C17 C20 H20C 109.5 . . ?
H20A C20 H20C 109.5 . . ?
H20B C20 H20C 109.5 . . ?

loop_
_geom_bond_atom_site_label_1
_geom_bond_atom_site_label_2
_geom_bond_distance
_geom_bond_site_symmetry_2
_geom_bond_publ_flag
N1 C2 1.2910(15) . ?
N1 C3 1.3959(14) . ?
N2 C16 1.3015(15) . ?
N2 C1 1.3577(14) . ?
N3 C16 1.3562(14) . ?
N3 C17 1.4835(14) . ?
O1 C2 1.3636(13) . ?
O1 C1 1.3962(13) . ?
C1 C3 1.3735(16) . ?
C2 C10 1.4623(15) . ?
C3 C4 1.4634(15) . ?
C4 C9 1.3992(17) . ?
C4 C5 1.4007(17) . ?
C5 C6 1.3869(18) . ?
C5 H5 0.9500 . ?
C6 C7 1.385(2) . ?
C6 H6 0.9500 . ?
C7 C8 1.384(2) . ?
C7 H7 0.9500 . ?
C8 C9 1.3861(17) . ?
C8 H8 0.9500 . ?
C9 H9 0.9500 . ?
C10 C11 1.3939(16) . ?
C10 C15 1.4011(15) . ?
C11 C12 1.3894(16) . ?
C11 H11 0.9500 . ?
C12 C13 1.3847(18) . ?
C12 H12 0.9500 . ?
C13 C14 1.3873(18) . ?
C13 H13 0.9500 . ?
C14 C15 1.3861(17) . ?
C14 H14 0.9500 . ?
C15 H15 0.9500 . ?
C16 C21 1.5090(15) . ?
C17 C18 1.5281(16) . ?
C17 C19 1.5291(16) . ?
C17 C20 1.5304(16) . ?
C18 H18A 0.9800 . ?
C18 H18B 0.9800 . ?
C18 H18C 0.9800 . ?
C19 H19A 0.9800 . ?
C19 H19B 0.9800 . ?
C19 H19C 0.9800 . ?
C21 H21A 0.9800 . ?
C21 H21B 0.9800 . ?
C21 H21C 0.9800 . ?
C20 H20A 0.9800 . ?
C20 H20B 0.9800 . ?
C20 H20C 0.9800 . ?

loop_
_cod_related_entry_id
_cod_related_entry_database
_cod_related_entry_code
1 ChemSpider 30658953
